data_7239040
loop_
_publ_author_name
'Wang, Xuan'
'Xing, Yong Heng'
'Bai, Feng Ying'
'Wang, Xin Yu'
'Guan, Qing Lin'
'Hou, Ya Nan'
'Zhang, Rui'
'Shi, Zhan'

_publ_section_title
;
 Synthesis, structure, and surface photovoltage properties of a series of
 novel d7--d10 metal complexes with pincer N-heterocycle ligands
;
_journal_issue 36
_journal_name_full 'RSC Advances'
_journal_page_first 16021
_journal_paper_doi 10.1039/c3ra41459k
_journal_volume 3
_journal_year 2013
_chemical_formula_sum 'C19 H24 Cu N10 S2'
_chemical_formula_weight 520.17
_space_group_IT_number 2
_space_group_name_Hall '-P 1'
_space_group_name_H-M_alt 'P -1'
_symmetry_cell_setting triclinic
_symmetry_space_group_name_H-M 'P -1'
_atom_sites_solution_hydrogens geom
_atom_sites_solution_primary direct
_atom_sites_solution_secondary difmap
_audit_creation_method SHELXL-97
_cell_angle_alpha 70.023(4)
_cell_angle_beta 68.500(4)
_cell_angle_gamma 87.844(4)
_cell_formula_units_Z 2
_cell_length_a 9.469(3)
_cell_length_b 10.956(3)
_cell_length_c 12.770(4)
_cell_measurement_reflns_used 1538
_cell_measurement_temperature 293(2)
_cell_measurement_theta_max 25.70
_cell_measurement_theta_min 1.83
_cell_volume 1152.6(6)
_computing_cell_refinement 'Bruker SMART'
_computing_data_collection 'Bruker SMART'
_computing_data_reduction 'Bruker SAINT'
_computing_molecular_graphics 'Bruker SHELXTL'
_computing_publication_material 'Bruker SHELXTL'
_computing_structure_refinement 'SHELXL-97 (Sheldrick, 1997)'
_computing_structure_solution 'SHELXS-97 (Sheldrick, 1990)'
_diffrn_ambient_temperature 293(2)
_diffrn_measured_fraction_theta_full 0.977
_diffrn_measured_fraction_theta_max 0.977
_diffrn_measurement_device_type 'Bruker AXS SMART APEX II CCD'
_diffrn_measurement_method '\w scans'
_diffrn_radiation_monochromator graphite
_diffrn_radiation_source 'fine-focus sealed tube'
_diffrn_radiation_type MoK\a
_diffrn_radiation_wavelength 0.71073
_diffrn_reflns_av_R_equivalents 0.0249
_diffrn_reflns_av_sigmaI/netI 0.0583
_diffrn_reflns_limit_h_max 8
_diffrn_reflns_limit_h_min -11
_diffrn_reflns_limit_k_max 12
_diffrn_reflns_limit_k_min -13
_diffrn_reflns_limit_l_max 10
_diffrn_reflns_limit_l_min -15
_diffrn_reflns_number 6125
_diffrn_reflns_theta_full 25.70
_diffrn_reflns_theta_max 25.70
_diffrn_reflns_theta_min 1.83
_exptl_absorpt_coefficient_mu 1.158
_exptl_absorpt_correction_T_max 0.908
_exptl_absorpt_correction_T_min 0.844
_exptl_absorpt_correction_type multi-scan
_exptl_absorpt_process_details sadabs
_exptl_crystal_colour brown
_exptl_crystal_density_diffrn 1.499
_exptl_crystal_density_method 'not measured'
_exptl_crystal_description block
_exptl_crystal_F_000 538
_exptl_crystal_size_max 0.301
_exptl_crystal_size_mid 0.241
_exptl_crystal_size_min 0.171
_refine_diff_density_max 0.473
_refine_diff_density_min -0.510
_refine_diff_density_rms 0.076
_refine_ls_extinction_method none
_refine_ls_goodness_of_fit_ref 1.027
_refine_ls_hydrogen_treatment constr
_refine_ls_matrix_type full
_refine_ls_number_parameters 293
_refine_ls_number_reflns 4295
_refine_ls_number_restraints 0
_refine_ls_restrained_S_all 1.027
_refine_ls_R_factor_all 0.0784
_refine_ls_R_factor_gt 0.0508
_refine_ls_shift/su_max 0.000
_refine_ls_shift/su_mean 0.000
_refine_ls_structure_factor_coef Fsqd
_refine_ls_weighting_details 'calc w=1/[\s^2^(Fo^2^)+(0.0757P)^2^+0.0000P] where P=(Fo^2^+2Fc^2^)/3'
_refine_ls_weighting_scheme calc
_refine_ls_wR_factor_gt 0.1245
_refine_ls_wR_factor_ref 0.1421
_reflns_number_gt 3006
_reflns_number_total 4295
_reflns_threshold_expression >2sigma(I)
_cod_data_source_file c3ra41459k.txt
_cod_data_source_block 3
_cod_depositor_comments
;
The following automatic conversions were performed:

data item '_symmetry_cell_setting' value 'Triclinic' was changed to
'triclinic' in accordance with the
/home/saulius/struct/COD-crude-data/automatic-downloads/DataCite-retrospective/RSC/depositions/lib/dictionaries/cif_core.dic
dictionary named 'cif_core.dic' version 2.4.2 last updated on
2011-04-26.

Automatic conversion script
Id: cif_fix_values 6909 2019-04-08 15:41:33Z antanas 
;
_cod_original_sg_symbol_H-M p_-1
_cod_database_code 7239040

loop_
_symmetry_equiv_pos_as_xyz
'x, y, z'
'-x, -y, -z'

loop_
_atom_site_label
_atom_site_type_symbol
_atom_site_fract_x
_atom_site_fract_y
_atom_site_fract_z
_atom_site_U_iso_or_equiv
_atom_site_adp_type
_atom_site_occupancy
_atom_site_symmetry_multiplicity
_atom_site_calc_flag
_atom_site_refinement_flags
Cu Cu 0.61471(5) 0.37435(5) 0.41339(4) 0.04100(19) Uani 1 1 d .
C1 C 0.7198(5) 0.2347(5) 0.6130(4) 0.0543(11) Uani 1 1 d .
C2 C 0.8474(5) 0.2379(4) 0.2355(4) 0.0449(10) Uani 1 1 d .
C3 C 0.8394(5) 0.6391(4) 0.3183(4) 0.0470(10) Uani 1 1 d .
C4 C 0.8583(5) 0.7609(4) 0.2285(4) 0.0539(12) Uani 1 1 d .
H4A H 0.9326 0.8286 0.2042 0.065 Uiso 1 1 calc R
C5 C 0.7494(5) 0.7630(4) 0.1828(4) 0.0478(10) Uani 1 1 d .
C6 C 0.9288(5) 0.5875(5) 0.3949(4) 0.0592(12) Uani 1 1 d .
H6A H 0.8717 0.5125 0.4627 0.089 Uiso 1 1 calc R
H6B H 0.9494 0.6535 0.4225 0.089 Uiso 1 1 calc R
H6C H 1.0234 0.5629 0.3491 0.089 Uiso 1 1 calc R
C7 C 0.7164(5) 0.8691(4) 0.0868(4) 0.0588(12) Uani 1 1 d .
H7A H 0.7820 0.9468 0.0618 0.088 Uiso 1 1 calc R
H7B H 0.6119 0.8865 0.1177 0.088 Uiso 1 1 calc R
H7C H 0.7340 0.8423 0.0193 0.088 Uiso 1 1 calc R
C8 C 0.3606(5) 0.1232(4) 0.5484(4) 0.0441(10) Uani 1 1 d .
C9 C 0.2340(5) 0.0892(4) 0.5282(4) 0.0517(11) Uani 1 1 d .
H9A H 0.1709 0.0113 0.5705 0.062 Uiso 1 1 calc R
C10 C 0.2204(5) 0.1900(4) 0.4363(4) 0.0471(10) Uani 1 1 d .
C11 C 0.4226(5) 0.0434(4) 0.6388(4) 0.0538(11) Uani 1 1 d .
H11A H 0.4855 0.0992 0.6515 0.081 Uiso 1 1 calc R
H11B H 0.4826 -0.0194 0.6099 0.081 Uiso 1 1 calc R
H11C H 0.3399 -0.0012 0.7132 0.081 Uiso 1 1 calc R
C12 C 0.1060(5) 0.2028(5) 0.3793(4) 0.0692(15) Uani 1 1 d .
H12A H 0.0567 0.2807 0.3811 0.104 Uiso 1 1 calc R
H12B H 0.0313 0.1283 0.4227 0.104 Uiso 1 1 calc R
H12C H 0.1564 0.2078 0.2974 0.104 Uiso 1 1 calc R
C13 C 0.3781(4) 0.4068(4) 0.3170(3) 0.0388(9) Uani 1 1 d .
C14 C 0.5430(4) 0.5874(4) 0.2379(3) 0.0391(9) Uani 1 1 d .
C15 C 0.3584(5) 0.5823(4) 0.1692(3) 0.0452(10) Uani 1 1 d .
C16 C 0.1634(5) 0.5673(5) 0.0904(4) 0.0569(12) Uani 1 1 d .
H16A H 0.0961 0.6289 0.0645 0.068 Uiso 1 1 calc R
H16B H 0.1047 0.5076 0.1708 0.068 Uiso 1 1 calc R
C17 C 0.2184(6) 0.4914(5) 0.0072(4) 0.0750(15) Uani 1 1 d .
H17A H 0.1325 0.4467 0.0080 0.113 Uiso 1 1 calc R
H17B H 0.2834 0.4289 0.0333 0.113 Uiso 1 1 calc R
H17C H 0.2745 0.5501 -0.0730 0.113 Uiso 1 1 calc R
C18 C 0.3417(6) 0.7730(4) 0.0091(4) 0.0618(13) Uani 1 1 d .
H18A H 0.3712 0.8240 0.0480 0.074 Uiso 1 1 calc R
H18B H 0.2573 0.8114 -0.0118 0.074 Uiso 1 1 calc R
C19 C 0.4752(6) 0.7821(5) -0.1058(5) 0.0834(17) Uani 1 1 d .
H19A H 0.5032 0.8719 -0.1575 0.125 Uiso 1 1 calc R
H19B H 0.4464 0.7337 -0.1461 0.125 Uiso 1 1 calc R
H19C H 0.5604 0.7466 -0.0863 0.125 Uiso 1 1 calc R
N1 N 0.5018(4) 0.4646(3) 0.3146(3) 0.0425(8) Uani 1 1 d .
N2 N 0.4239(3) 0.2406(3) 0.4733(3) 0.0392(8) Uani 1 1 d .
N3 N 0.7228(4) 0.5658(3) 0.3294(3) 0.0429(8) Uani 1 1 d .
N4 N 0.6768(4) 0.3120(3) 0.5514(3) 0.0475(9) Uani 1 1 d .
N5 N 0.7721(4) 0.2904(4) 0.2948(3) 0.0543(9) Uani 1 1 d .
N6 N 0.3372(3) 0.2824(3) 0.4019(3) 0.0404(8) Uani 1 1 d .
N7 N 0.6681(4) 0.6434(3) 0.2444(3) 0.0422(8) Uani 1 1 d .
N8 N 0.3016(4) 0.4576(3) 0.2487(3) 0.0433(8) Uani 1 1 d .
N9 N 0.4794(4) 0.6518(3) 0.1634(3) 0.0447(8) Uani 1 1 d .
N10 N 0.2897(4) 0.6394(3) 0.0945(3) 0.0485(9) Uani 1 1 d .
S1 S 0.77986(17) 0.12408(14) 0.70721(13) 0.0754(4) Uani 1 1 d .
S2 S 0.95763(14) 0.16278(13) 0.14956(11) 0.0639(4) Uani 1 1 d .

loop_
_atom_site_aniso_label
_atom_site_aniso_U_11
_atom_site_aniso_U_22
_atom_site_aniso_U_33
_atom_site_aniso_U_23
_atom_site_aniso_U_13
_atom_site_aniso_U_12
Cu 0.0432(3) 0.0391(3) 0.0430(3) -0.0088(2) -0.0242(2) 0.0054(2)
C1 0.048(3) 0.062(3) 0.057(3) -0.024(2) -0.020(2) -0.008(2)
C2 0.042(2) 0.045(2) 0.046(2) -0.009(2) -0.022(2) -0.0010(19)
C3 0.040(2) 0.049(3) 0.053(3) -0.021(2) -0.017(2) 0.004(2)
C4 0.046(3) 0.043(2) 0.062(3) -0.011(2) -0.014(2) -0.004(2)
C5 0.048(2) 0.037(2) 0.050(2) -0.0093(19) -0.014(2) 0.0009(19)
C6 0.048(3) 0.065(3) 0.073(3) -0.024(3) -0.032(2) 0.004(2)
C7 0.068(3) 0.041(2) 0.056(3) -0.002(2) -0.024(2) 0.002(2)
C8 0.049(2) 0.039(2) 0.041(2) -0.0076(19) -0.020(2) 0.0045(19)
C9 0.049(2) 0.046(3) 0.055(3) -0.003(2) -0.026(2) -0.012(2)
C10 0.042(2) 0.050(3) 0.050(2) -0.011(2) -0.024(2) -0.001(2)
C11 0.055(3) 0.040(2) 0.059(3) 0.001(2) -0.030(2) -0.002(2)
C12 0.057(3) 0.072(3) 0.075(3) -0.002(3) -0.041(3) -0.012(3)
C13 0.040(2) 0.041(2) 0.034(2) -0.0077(18) -0.0173(18) 0.0056(18)
C14 0.043(2) 0.036(2) 0.039(2) -0.0119(18) -0.0184(18) 0.0074(18)
C15 0.050(3) 0.045(2) 0.040(2) -0.0109(19) -0.021(2) 0.015(2)
C16 0.054(3) 0.062(3) 0.056(3) -0.011(2) -0.033(2) 0.013(2)
C17 0.098(4) 0.065(3) 0.067(3) -0.021(3) -0.038(3) 0.008(3)
C18 0.080(3) 0.049(3) 0.066(3) -0.012(2) -0.048(3) 0.019(2)
C19 0.099(4) 0.067(4) 0.063(3) 0.001(3) -0.029(3) 0.009(3)
N1 0.0442(19) 0.0335(18) 0.050(2) -0.0071(15) -0.0251(16) 0.0030(15)
N2 0.0411(18) 0.0395(19) 0.0404(18) -0.0098(15) -0.0236(15) 0.0086(15)
N3 0.0438(19) 0.0383(18) 0.049(2) -0.0106(16) -0.0251(16) 0.0068(15)
N4 0.052(2) 0.044(2) 0.044(2) -0.0013(16) -0.0269(18) 0.0005(17)
N5 0.054(2) 0.054(2) 0.059(2) -0.022(2) -0.024(2) 0.0070(19)
N6 0.0367(18) 0.0425(19) 0.0386(18) -0.0054(15) -0.0184(15) 0.0004(15)
N7 0.0417(19) 0.0374(18) 0.0442(19) -0.0057(15) -0.0204(16) 0.0043(15)
N8 0.0442(19) 0.045(2) 0.0416(19) -0.0079(16) -0.0240(16) 0.0047(16)
N9 0.049(2) 0.0407(19) 0.044(2) -0.0088(16) -0.0238(17) 0.0094(16)
N10 0.056(2) 0.048(2) 0.044(2) -0.0085(16) -0.0294(18) 0.0134(17)
S1 0.0798(9) 0.0692(9) 0.0795(9) -0.0063(7) -0.0508(8) 0.0076(7)
S2 0.0614(8) 0.0721(8) 0.0588(8) -0.0262(7) -0.0215(6) 0.0177(6)

loop_
_atom_type_symbol
_atom_type_description
_atom_type_scat_dispersion_real
_atom_type_scat_dispersion_imag
_atom_type_scat_source
C C 0.0033 0.0016 'International Tables Vol C Tables 4.2.6.8 and 6.1.1.4'
H H 0.0000 0.0000 'International Tables Vol C Tables 4.2.6.8 and 6.1.1.4'
Cu Cu 0.3201 1.2651 'International Tables Vol C Tables 4.2.6.8 and 6.1.1.4'
N N 0.0061 0.0033 'International Tables Vol C Tables 4.2.6.8 and 6.1.1.4'
S S 0.1246 0.1234 'International Tables Vol C Tables 4.2.6.8 and 6.1.1.4'

loop_
_geom_angle_atom_site_label_1
_geom_angle_atom_site_label_2
_geom_angle_atom_site_label_3
_geom_angle
N1 Cu N4 159.26(14)
N1 Cu N3 76.30(13)
N4 Cu N3 100.64(13)
N1 Cu N2 76.75(13)
N4 Cu N2 100.68(13)
N3 Cu N2 150.93(12)
N1 Cu N5 99.87(14)
N4 Cu N5 100.86(14)
N3 Cu N5 97.67(14)
N2 Cu N5 97.48(13)
N4 C1 S1 177.8(4)
N5 C2 S2 179.5(4)
N3 C3 C4 110.2(4)
N3 C3 C6 120.3(4)
C4 C3 C6 129.4(4)
C5 C4 C3 108.0(4)
C5 C4 H4A 126.0
C3 C4 H4A 126.0
C4 C5 N7 105.4(4)
C4 C5 C7 130.2(4)
N7 C5 C7 124.3(4)
C3 C6 H6A 109.5
C3 C6 H6B 109.5
H6A C6 H6B 109.5
C3 C6 H6C 109.5
H6A C6 H6C 109.5
H6B C6 H6C 109.5
C5 C7 H7A 109.5
C5 C7 H7B 109.5
H7A C7 H7B 109.5
C5 C7 H7C 109.5
H7A C7 H7C 109.5
H7B C7 H7C 109.5
N2 C8 C9 110.5(4)
N2 C8 C11 121.8(4)
C9 C8 C11 127.7(4)
C10 C9 C8 107.7(4)
C10 C9 H9A 126.1
C8 C9 H9A 126.1
C9 C10 N6 105.9(3)
C9 C10 C12 129.2(4)
N6 C10 C12 124.9(4)
C8 C11 H11A 109.5
C8 C11 H11B 109.5
H11A C11 H11B 109.5
C8 C11 H11C 109.5
H11A C11 H11C 109.5
H11B C11 H11C 109.5
C10 C12 H12A 109.5
C10 C12 H12B 109.5
H12A C12 H12B 109.5
C10 C12 H12C 109.5
H12A C12 H12C 109.5
H12B C12 H12C 109.5
N8 C13 N1 126.0(4)
N8 C13 N6 121.7(4)
N1 C13 N6 112.3(3)
N9 C14 N1 126.5(4)
N9 C14 N7 121.6(4)
N1 C14 N7 111.9(3)
N10 C15 N9 117.7(4)
N10 C15 N8 117.7(4)
N9 C15 N8 124.6(4)
N10 C16 C17 112.9(4)
N10 C16 H16A 109.0
C17 C16 H16A 109.0
N10 C16 H16B 109.0
C17 C16 H16B 109.0
H16A C16 H16B 107.8
C16 C17 H17A 109.5
C16 C17 H17B 109.5
H17A C17 H17B 109.5
C16 C17 H17C 109.5
H17A C17 H17C 109.5
H17B C17 H17C 109.5
N10 C18 C19 113.8(4)
N10 C18 H18A 108.8
C19 C18 H18A 108.8
N10 C18 H18B 108.8
C19 C18 H18B 108.8
H18A C18 H18B 107.7
C18 C19 H19A 109.5
C18 C19 H19B 109.5
H19A C19 H19B 109.5
C18 C19 H19C 109.5
H19A C19 H19C 109.5
H19B C19 H19C 109.5
C14 N1 C13 115.1(3)
C14 N1 Cu 122.7(3)
C13 N1 Cu 122.2(3)
C8 N2 N6 105.1(3)
C8 N2 Cu 142.9(3)
N6 N2 Cu 111.6(2)
C3 N3 N7 104.7(3)
C3 N3 Cu 142.2(3)
N7 N3 Cu 112.6(2)
C1 N4 Cu 150.9(4)
C2 N5 Cu 174.7(4)
C10 N6 C13 132.5(3)
C10 N6 N2 110.8(3)
C13 N6 N2 116.6(3)
C5 N7 N3 111.7(3)
C5 N7 C14 132.4(3)
N3 N7 C14 115.9(3)
C13 N8 C15 113.9(3)
C14 N9 C15 113.8(3)
C15 N10 C18 120.8(4)
C15 N10 C16 120.8(4)
C18 N10 C16 118.4(3)

loop_
_geom_bond_atom_site_label_1
_geom_bond_atom_site_label_2
_geom_bond_distance
Cu N1 1.942(3)
Cu N4 1.956(3)
Cu N3 2.101(3)
Cu N2 2.102(3)
Cu N5 2.134(4)
C1 N4 1.120(5)
C1 S1 1.641(5)
C2 N5 1.133(5)
C2 S2 1.638(5)
C3 N3 1.326(5)
C3 C4 1.396(6)
C3 C6 1.479(6)
C4 C5 1.354(6)
C4 H4A 0.9300
C5 N7 1.362(5)
C5 C7 1.494(5)
C6 H6A 0.9600
C6 H6B 0.9600
C6 H6C 0.9600
C7 H7A 0.9600
C7 H7B 0.9600
C7 H7C 0.9600
C8 N2 1.314(5)
C8 C9 1.402(6)
C8 C11 1.487(5)
C9 C10 1.352(5)
C9 H9A 0.9300
C10 N6 1.366(5)
C10 C12 1.489(5)
C11 H11A 0.9600
C11 H11B 0.9600
C11 H11C 0.9600
C12 H12A 0.9600
C12 H12B 0.9600
C12 H12C 0.9600
C13 N8 1.302(4)
C13 N1 1.338(5)
C13 N6 1.381(5)
C14 N9 1.302(5)
C14 N1 1.334(5)
C14 N7 1.396(5)
C15 N10 1.319(5)
C15 N9 1.365(5)
C15 N8 1.377(5)
C16 N10 1.484(6)
C16 C17 1.503(6)
C16 H16A 0.9700
C16 H16B 0.9700
C17 H17A 0.9600
C17 H17B 0.9600
C17 H17C 0.9600
C18 N10 1.465(5)
C18 C19 1.520(6)
C18 H18A 0.9700
C18 H18B 0.9700
C19 H19A 0.9600
C19 H19B 0.9600
C19 H19C 0.9600
N2 N6 1.397(4)
N3 N7 1.385(4)
